data_7240065
loop_
_publ_author_name
'Ming, Wenbo'
'Liu, Xiaocui'
'Friedrich, Alexandra'
'Krebs, Johannes'
'Budiman, Yudha P.'
'Huang, Mingming'
'Marder, Todd B.'

_publ_section_title
;
 Concise synthesis of \a-amino cyclic boronates via multicomponent
 coupling of salicylaldehydes, amines, and B2(OH)4
;
_journal_issue 7
_journal_name_full 'Green Chemistry'
_journal_page_first 2184
_journal_page_last 2190
_journal_paper_doi 10.1039/D0GC00346H
_journal_volume 22
_journal_year 2020
_chemical_formula_moiety 'C11 H16 B3 N O7'
_chemical_formula_sum 'C11 H16 B3 N O7'
_chemical_formula_weight 306.68
_chemical_name_systematic
4',6'-dihydroxy-3-(morpholino-4-ium)-3H-spiro[benzo[d][1,2]oxaborole-2,2'-[1,3,5,2,4,6]trioxatriborinan]-2-uide
_space_group_crystal_system monoclinic
_space_group_IT_number 14
_space_group_name_Hall '-P 2ybc'
_space_group_name_H-M_alt 'P 1 21/c 1'
_atom_sites_solution_hydrogens geom
_atom_sites_solution_primary iterative
_atom_sites_solution_secondary difmap
_audit_creation_date 2017-05-11
_audit_creation_method SHELXL-2014/7
_audit_update_record
;
2019-11-07 deposited with the CCDC.	2020-03-04 downloaded from the CCDC.
;
_cell_angle_alpha 90
_cell_angle_beta 93.26(4)
_cell_angle_gamma 90
_cell_formula_units_Z 4
_cell_length_a 8.430(6)
_cell_length_b 17.184(13)
_cell_length_c 9.073(7)
_cell_measurement_reflns_used 2935
_cell_measurement_temperature 100(2)
_cell_measurement_theta_max 25.97
_cell_measurement_theta_min 2.42
_cell_volume 1312.2(17)
_computing_cell_refinement 'Saint+ ver. V8.37A (Bruker AXS)'
_computing_data_collection 'APEX3 ver. 2016.1-0 (Bruker AXS)'
_computing_data_reduction 'Saint+ ver. V8.37A (Bruker AXS)'
_computing_molecular_graphics 'ShelXLe (Huebschle et all, 2011)'
_computing_publication_material 'SHELXL-2014/7 (Sheldrick, 2014)'
_computing_structure_refinement 'SHELXL-2014/7 (Sheldrick, 2014)'
_computing_structure_solution 'SHELXT (Sheldrick, 2014)'
_diffrn_ambient_temperature 100(2)
_diffrn_detector 'CCD area detector (Apex2)'
_diffrn_detector_area_resol_mean 8.333
_diffrn_measured_fraction_theta_full 1.000
_diffrn_measured_fraction_theta_max 0.998
_diffrn_measurement_device_type 'Bruker X8-APEX II'
_diffrn_measurement_method '\f and \w scans'
_diffrn_radiation_monochromator 'multi-layer mirror'
_diffrn_radiation_type MoK\a
_diffrn_radiation_wavelength 0.71073
_diffrn_reflns_av_R_equivalents 0.0289
_diffrn_reflns_av_unetI/netI 0.0314
_diffrn_reflns_Laue_measured_fraction_full 1.000
_diffrn_reflns_Laue_measured_fraction_max 0.998
_diffrn_reflns_limit_h_max 10
_diffrn_reflns_limit_h_min -9
_diffrn_reflns_limit_k_max 20
_diffrn_reflns_limit_k_min -21
_diffrn_reflns_limit_l_max 11
_diffrn_reflns_limit_l_min -11
_diffrn_reflns_number 10207
_diffrn_reflns_point_group_measured_fraction_full 1.000
_diffrn_reflns_point_group_measured_fraction_max 0.998
_diffrn_reflns_theta_full 26.000
_diffrn_reflns_theta_max 26.057
_diffrn_reflns_theta_min 2.370
_diffrn_source 'rotating-anode (Nonius FR-591)'
_exptl_absorpt_coefficient_mu 0.123
_exptl_absorpt_correction_T_max 0.7453
_exptl_absorpt_correction_T_min 0.7016
_exptl_absorpt_correction_type multi-scan
_exptl_absorpt_process_details 'SadAbs 2016/2 (Bruker AXS)'
_exptl_crystal_colour colourless
_exptl_crystal_density_diffrn 1.552
_exptl_crystal_description plate
_exptl_crystal_F_000 640
_exptl_crystal_recrystallization_method 'Re-crystallisation from solvent: Acetone/toluene'
_exptl_crystal_size_max 0.395
_exptl_crystal_size_mid 0.148
_exptl_crystal_size_min 0.071
_refine_diff_density_max 0.321
_refine_diff_density_min -0.220
_refine_diff_density_rms 0.053
_refine_ls_extinction_method none
_refine_ls_goodness_of_fit_ref 1.032
_refine_ls_hydrogen_treatment mixed
_refine_ls_matrix_type full
_refine_ls_number_parameters 203
_refine_ls_number_reflns 2587
_refine_ls_number_restraints 0
_refine_ls_restrained_S_all 1.032
_refine_ls_R_factor_all 0.0660
_refine_ls_R_factor_gt 0.0472
_refine_ls_shift/su_max 0.000
_refine_ls_shift/su_mean 0.000
_refine_ls_structure_factor_coef Fsqd
_refine_ls_weighting_details 'w=1/[\s^2^(Fo^2^)+(0.0554P)^2^+0.8515P] where P=(Fo^2^+2Fc^2^)/3'
_refine_ls_weighting_scheme calc
_refine_ls_wR_factor_gt 0.1103
_refine_ls_wR_factor_ref 0.1188
_reflns_Friedel_coverage 0.000
_reflns_number_gt 1992
_reflns_number_total 2587
_reflns_threshold_expression 'I > 2\s(I)'
_cod_data_source_file d0gc00346h2.cif
_cod_data_source_block cmpd_4a
_cod_depositor_comments
;Adding full bibliography for 7240065--7240067.cif.

 Adding full bibliography for 7240065--7240067.cif.
;
_cod_original_sg_symbol_H-M 'P 21/c'
_cod_database_code 7240065
_shelx_shelxl_version_number 2014/7
_shelx_space_group_comment
;
The symmetry employed for this shelxl refinement is uniquely defined
by the following loop, which should always be used as a source of
symmetry information in preference to the above space-group names.
They are only intended as comments.
;
_shelx_estimated_absorpt_t_min 0.953
_shelx_estimated_absorpt_t_max 0.991

loop_
_space_group_symop_operation_xyz
'x, y, z'
'-x, y+1/2, -z+1/2'
'-x, -y, -z'
'x, -y-1/2, z-1/2'

loop_
_atom_site_label
_atom_site_type_symbol
_atom_site_fract_x
_atom_site_fract_y
_atom_site_fract_z
_atom_site_U_iso_or_equiv
_atom_site_adp_type
_atom_site_occupancy
_atom_site_site_symmetry_order
_atom_site_calc_flag
_atom_site_refinement_flags_posn
_atom_site_refinement_flags_adp
_atom_site_refinement_flags_occupancy
_atom_site_disorder_assembly
_atom_site_disorder_group
O1 O 0.23684(17) 0.49924(8) 0.39682(16) 0.0246(4) Uani 1 1 d . . . . .
C1 C 0.1925(2) 0.56568(12) 0.4633(2) 0.0231(5) Uani 1 1 d . . . . .
N1 N 0.48378(19) 0.64077(10) 0.25848(19) 0.0216(4) Uani 1 1 d . . . . .
H1 H 0.5383 0.6113 0.1808 0.026 Uiso 1 1 calc R U . . .
B1 B 0.2957(3) 0.51729(14) 0.2499(3) 0.0219(5) Uani 1 1 d . . . . .
B2 B 0.2163(3) 0.45029(14) 0.0131(3) 0.0228(5) Uani 1 1 d . . . . .
O2 O 0.17713(15) 0.49202(8) 0.13135(15) 0.0213(3) Uani 1 1 d . . . . .
C2 C 0.1186(2) 0.56716(13) 0.5967(2) 0.0262(5) Uani 1 1 d . . . . .
H2 H 0.0996 0.5205 0.6489 0.031 Uiso 1 1 calc R U . . .
O3 O 0.36994(17) 0.42023(8) 0.00414(16) 0.0259(4) Uani 1 1 d . . . . .
C3 C 0.0734(2) 0.63864(14) 0.6512(2) 0.0283(5) Uani 1 1 d . . . . .
H3 H 0.0235 0.6408 0.7424 0.034 Uiso 1 1 calc R U . . .
B3 B 0.4792(3) 0.43157(14) 0.1215(3) 0.0225(5) Uani 1 1 d . . . . .
O4 O 0.44801(16) 0.47692(8) 0.23622(16) 0.0245(4) Uani 1 1 d . . . . .
C4 C 0.0995(2) 0.70739(13) 0.5748(2) 0.0273(5) Uani 1 1 d . . . . .
H4 H 0.0660 0.7558 0.6131 0.033 Uiso 1 1 calc R U . . .
O5 O 0.62144(18) 0.39394(9) 0.11118(18) 0.0288(4) Uani 1 1 d . . . . .
H12 H 0.682(2) 0.4047(13) 0.186(3) 0.043 Uiso 1 1 calc R U . . .
C5 C 0.1747(2) 0.70504(13) 0.4427(2) 0.0238(5) Uani 1 1 d . . . . .
H5 H 0.1919 0.7518 0.3900 0.029 Uiso 1 1 calc R U . . .
O7 O 0.74449(17) 0.73435(9) 0.37509(18) 0.0320(4) Uani 1 1 d . . . . .
C7 C 0.3106(2) 0.61350(12) 0.2509(2) 0.0211(5) Uani 1 1 d . . . . .
H7 H 0.2526 0.6356 0.1613 0.025 Uiso 1 1 calc R U . . .
O6 O 0.11424(19) 0.43405(10) -0.10393(17) 0.0326(4) Uani 1 1 d . . . . .
H6 H 0.024(3) 0.4525(16) -0.0888(15) 0.049 Uiso 1 1 calc R U . . .
C6 C 0.2250(2) 0.63431(12) 0.3873(2) 0.0211(5) Uani 1 1 d . . . . .
C8 C 0.4994(2) 0.72531(12) 0.2227(3) 0.0249(5) Uani 1 1 d . . . . .
H8A H 0.4394 0.7566 0.2924 0.030 Uiso 1 1 calc R U . . .
H8B H 0.4535 0.7353 0.1216 0.030 Uiso 1 1 calc R U . . .
C9 C 0.6730(3) 0.74992(14) 0.2332(3) 0.0299(5) Uani 1 1 d . . . . .
H9A H 0.7311 0.7216 0.1580 0.036 Uiso 1 1 calc R U . . .
H9B H 0.6805 0.8063 0.2121 0.036 Uiso 1 1 calc R U . . .
C10 C 0.7409(3) 0.65239(13) 0.4010(3) 0.0293(5) Uani 1 1 d . . . . .
H10A H 0.7981 0.6406 0.4967 0.035 Uiso 1 1 calc R U . . .
H10B H 0.7961 0.6252 0.3225 0.035 Uiso 1 1 calc R U . . .
C11 C 0.5716(2) 0.62290(13) 0.4031(2) 0.0245(5) Uani 1 1 d . . . . .
H11A H 0.5720 0.5660 0.4203 0.029 Uiso 1 1 calc R U . . .
H11B H 0.5175 0.6481 0.4845 0.029 Uiso 1 1 calc R U . . .

loop_
_atom_site_aniso_label
_atom_site_aniso_U_11
_atom_site_aniso_U_22
_atom_site_aniso_U_33
_atom_site_aniso_U_23
_atom_site_aniso_U_13
_atom_site_aniso_U_12
O1 0.0260(8) 0.0232(8) 0.0246(8) -0.0002(6) -0.0002(6) -0.0008(6)
C1 0.0175(10) 0.0258(12) 0.0251(12) -0.0034(9) -0.0057(8) -0.0006(9)
N1 0.0184(8) 0.0215(9) 0.0247(10) -0.0013(7) -0.0005(7) -0.0002(7)
B1 0.0173(11) 0.0230(12) 0.0251(13) -0.0006(10) -0.0010(9) -0.0023(9)
B2 0.0227(12) 0.0221(12) 0.0233(13) 0.0018(10) -0.0002(10) -0.0009(10)
O2 0.0161(7) 0.0239(8) 0.0236(8) -0.0038(6) -0.0012(6) -0.0016(6)
C2 0.0224(11) 0.0302(12) 0.0256(12) 0.0025(10) -0.0020(9) -0.0046(9)
O3 0.0244(7) 0.0270(8) 0.0260(9) -0.0046(6) -0.0012(6) 0.0049(6)
C3 0.0189(10) 0.0424(14) 0.0234(12) -0.0065(10) -0.0005(9) -0.0054(10)
B3 0.0235(12) 0.0182(12) 0.0260(13) 0.0044(10) 0.0012(10) -0.0006(9)
O4 0.0190(7) 0.0238(8) 0.0301(9) -0.0030(7) -0.0041(6) 0.0014(6)
C4 0.0168(10) 0.0315(12) 0.0334(13) -0.0099(10) -0.0005(9) -0.0016(9)
O5 0.0249(8) 0.0278(9) 0.0330(10) -0.0020(7) -0.0030(7) 0.0060(6)
C5 0.0182(10) 0.0251(11) 0.0276(12) -0.0012(9) -0.0038(9) -0.0009(8)
O7 0.0264(8) 0.0298(9) 0.0391(10) -0.0043(7) -0.0029(7) -0.0050(7)
C7 0.0162(10) 0.0228(11) 0.0236(12) -0.0005(8) -0.0040(8) -0.0007(8)
O6 0.0239(8) 0.0409(10) 0.0321(9) -0.0123(7) -0.0056(7) 0.0074(7)
C6 0.0137(9) 0.0271(12) 0.0221(11) -0.0021(9) -0.0045(8) 0.0002(8)
C8 0.0250(11) 0.0206(11) 0.0289(12) 0.0006(9) -0.0016(9) -0.0009(9)
C9 0.0295(12) 0.0268(12) 0.0338(13) -0.0012(10) 0.0037(10) -0.0046(9)
C10 0.0230(11) 0.0290(13) 0.0351(14) -0.0038(10) -0.0045(9) 0.0012(9)
C11 0.0198(10) 0.0265(12) 0.0265(12) 0.0000(9) -0.0055(9) 0.0008(9)

loop_
_atom_type_symbol
_atom_type_description
_atom_type_scat_dispersion_real
_atom_type_scat_dispersion_imag
_atom_type_scat_source
C C 0.0033 0.0016 'International Tables Vol C Tables 4.2.6.8 and 6.1.1.4'
H H 0.0000 0.0000 'International Tables Vol C Tables 4.2.6.8 and 6.1.1.4'
B B 0.0013 0.0007 'International Tables Vol C Tables 4.2.6.8 and 6.1.1.4'
N N 0.0061 0.0033 'International Tables Vol C Tables 4.2.6.8 and 6.1.1.4'
O O 0.0106 0.0060 'International Tables Vol C Tables 4.2.6.8 and 6.1.1.4'

loop_
_exptl_crystal_face_index_h
_exptl_crystal_face_index_k
_exptl_crystal_face_index_l
_exptl_crystal_face_perp_dist
1.00 -2.00 1.00 0.0740
2.00 -3.00 0.00 0.0670
-1.00 3.00 -1.00 0.0430
0.00 3.00 -2.00 0.0340
0.00 -3.00 2.00 0.1230
1.00 -3.00 1.00 0.0740
-1.00 2.00 0.00 0.1040
1.00 -2.00 0.00 0.0680
0.00 -2.00 1.00 0.1120
0.00 3.00 -1.00 0.0330
0.00 -3.00 1.00 0.0980
1.00 2.00 -1.00 0.0570
1.00 4.00 1.00 0.0350
-1.00 -4.00 0.00 0.0660
-3.00 2.00 2.00 0.1800
-2.00 4.00 1.00 0.1330
-1.00 1.00 0.00 0.1090
0.00 1.00 2.00 0.1460
-1.00 -4.00 -4.00 0.0330
-1.00 -3.00 -1.00 0.0050
1.00 3.00 1.00 0.0360

loop_
_geom_angle_atom_site_label_1
_geom_angle_atom_site_label_2
_geom_angle_atom_site_label_3
_geom_angle
_geom_angle_site_symmetry_1
_geom_angle_site_symmetry_3
_geom_angle_publ_flag
C1 O1 B1 109.86(17) . . ?
O1 C1 C2 123.5(2) . . ?
O1 C1 C6 115.08(19) . . ?
C2 C1 C6 121.5(2) . . ?
C8 N1 C11 110.06(16) . . ?
C8 N1 C7 112.52(15) . . ?
C11 N1 C7 113.47(16) . . ?
C8 N1 H1 106.8 . . ?
C11 N1 H1 106.8 . . ?
C7 N1 H1 106.8 . . ?
O4 B1 O1 108.42(17) . . ?
O4 B1 O2 110.76(18) . . ?
O1 B1 O2 110.05(17) . . ?
O4 B1 C7 113.87(17) . . ?
O1 B1 C7 103.47(17) . . ?
O2 B1 C7 109.99(17) . . ?
O2 B2 O6 124.0(2) . . ?
O2 B2 O3 120.80(19) . . ?
O6 B2 O3 115.2(2) . . ?
B2 O2 B1 123.01(17) . . ?
C3 C2 C1 118.2(2) . . ?
C3 C2 H2 120.9 . . ?
C1 C2 H2 120.9 . . ?
B3 O3 B2 118.76(18) . . ?
C2 C3 C4 121.3(2) . . ?
C2 C3 H3 119.3 . . ?
C4 C3 H3 119.3 . . ?
O4 B3 O5 122.6(2) . . ?
O4 B3 O3 122.0(2) . . ?
O5 B3 O3 115.4(2) . . ?
B3 O4 B1 123.44(17) . . ?
C5 C4 C3 119.9(2) . . ?
C5 C4 H4 120.1 . . ?
C3 C4 H4 120.1 . . ?
B3 O5 H12 109.5 . . ?
C4 C5 C6 120.1(2) . . ?
C4 C5 H5 120.0 . . ?
C6 C5 H5 120.0 . . ?
C9 O7 C10 108.92(17) . . ?
C6 C7 N1 112.94(16) . . ?
C6 C7 B1 101.59(17) . . ?
N1 C7 B1 112.16(16) . . ?
C6 C7 H7 110.0 . . ?
N1 C7 H7 110.0 . . ?
B1 C7 H7 110.0 . . ?
B2 O6 H6 109.5 . . ?
C5 C6 C1 119.1(2) . . ?
C5 C6 C7 132.3(2) . . ?
C1 C6 C7 108.65(18) . . ?
N1 C8 C9 110.66(17) . . ?
N1 C8 H8A 109.5 . . ?
C9 C8 H8A 109.5 . . ?
N1 C8 H8B 109.5 . . ?
C9 C8 H8B 109.5 . . ?
H8A C8 H8B 108.1 . . ?
O7 C9 C8 111.24(18) . . ?
O7 C9 H9A 109.4 . . ?
C8 C9 H9A 109.4 . . ?
O7 C9 H9B 109.4 . . ?
C8 C9 H9B 109.4 . . ?
H9A C9 H9B 108.0 . . ?
O7 C10 C11 111.12(17) . . ?
O7 C10 H10A 109.4 . . ?
C11 C10 H10A 109.4 . . ?
O7 C10 H10B 109.4 . . ?
C11 C10 H10B 109.4 . . ?
H10A C10 H10B 108.0 . . ?
N1 C11 C10 109.80(18) . . ?
N1 C11 H11A 109.7 . . ?
C10 C11 H11A 109.7 . . ?
N1 C11 H11B 109.7 . . ?
C10 C11 H11B 109.7 . . ?
H11A C11 H11B 108.2 . . ?

loop_
_geom_bond_atom_site_label_1
_geom_bond_atom_site_label_2
_geom_bond_distance
_geom_bond_site_symmetry_2
_geom_bond_publ_flag
O1 C1 1.354(3) . ?
O1 B1 1.481(3) . ?
C1 C2 1.393(3) . ?
C1 C6 1.401(3) . ?
N1 C8 1.496(3) . ?
N1 C11 1.501(3) . ?
N1 C7 1.531(3) . ?
N1 H1 1.0000 . ?
B1 O4 1.471(3) . ?
B1 O2 1.491(3) . ?
B1 C7 1.658(3) . ?
B2 O2 1.347(3) . ?
B2 O6 1.357(3) . ?
B2 O3 1.401(3) . ?
C2 C3 1.386(3) . ?
C2 H2 0.9500 . ?
O3 B3 1.381(3) . ?
C3 C4 1.394(3) . ?
C3 H3 0.9500 . ?
B3 O4 1.339(3) . ?
B3 O5 1.371(3) . ?
C4 C5 1.388(3) . ?
C4 H4 0.9500 . ?
O5 H12 0.85(3) . ?
C5 C6 1.390(3) . ?
C5 H5 0.9500 . ?
O7 C9 1.416(3) . ?
O7 C10 1.428(3) . ?
C7 C6 1.511(3) . ?
C7 H7 1.0000 . ?
O6 H6 0.84(3) . ?
C8 C9 1.521(3) . ?
C8 H8A 0.9900 . ?
C8 H8B 0.9900 . ?
C9 H9A 0.9900 . ?
C9 H9B 0.9900 . ?
C10 C11 1.516(3) . ?
C10 H10A 0.9900 . ?
C10 H10B 0.9900 . ?
C11 H11A 0.9900 . ?
C11 H11B 0.9900 . ?

loop_
_geom_torsion_atom_site_label_1
_geom_torsion_atom_site_label_2
_geom_torsion_atom_site_label_3
_geom_torsion_atom_site_label_4
_geom_torsion
_geom_torsion_site_symmetry_1
_geom_torsion_site_symmetry_2
_geom_torsion_site_symmetry_3
_geom_torsion_site_symmetry_4
_geom_torsion_publ_flag
B1 O1 C1 C2 173.86(19) . . . . ?
B1 O1 C1 C6 -5.5(2) . . . . ?
C1 O1 B1 O4 131.59(17) . . . . ?
C1 O1 B1 O2 -107.12(18) . . . . ?
C1 O1 B1 C7 10.4(2) . . . . ?
O6 B2 O2 B1 -172.4(2) . . . . ?
O3 B2 O2 B1 7.7(3) . . . . ?
O4 B1 O2 B2 -12.2(3) . . . . ?
O1 B1 O2 B2 -132.1(2) . . . . ?
C7 B1 O2 B2 114.5(2) . . . . ?
O1 C1 C2 C3 -177.60(18) . . . . ?
C6 C1 C2 C3 1.7(3) . . . . ?
O2 B2 O3 B3 2.5(3) . . . . ?
O6 B2 O3 B3 -177.47(19) . . . . ?
C1 C2 C3 C4 0.5(3) . . . . ?
B2 O3 B3 O4 -7.0(3) . . . . ?
B2 O3 B3 O5 173.69(18) . . . . ?
O5 B3 O4 B1 -179.50(19) . . . . ?
O3 B3 O4 B1 1.2(3) . . . . ?
O1 B1 O4 B3 128.7(2) . . . . ?
O2 B1 O4 B3 7.8(3) . . . . ?
C7 B1 O4 B3 -116.8(2) . . . . ?
C2 C3 C4 C5 -1.1(3) . . . . ?
C3 C4 C5 C6 -0.5(3) . . . . ?
C8 N1 C7 C6 -79.9(2) . . . . ?
C11 N1 C7 C6 45.9(2) . . . . ?
C8 N1 C7 B1 166.04(18) . . . . ?
C11 N1 C7 B1 -68.2(2) . . . . ?
O4 B1 C7 C6 -128.67(18) . . . . ?
O1 B1 C7 C6 -11.19(19) . . . . ?
O2 B1 C7 C6 106.35(19) . . . . ?
O4 B1 C7 N1 -7.8(3) . . . . ?
O1 B1 C7 N1 109.68(18) . . . . ?
O2 B1 C7 N1 -132.78(17) . . . . ?
C4 C5 C6 C1 2.7(3) . . . . ?
C4 C5 C6 C7 -178.85(19) . . . . ?
O1 C1 C6 C5 176.04(17) . . . . ?
C2 C1 C6 C5 -3.3(3) . . . . ?
O1 C1 C6 C7 -2.8(2) . . . . ?
C2 C1 C6 C7 177.86(18) . . . . ?
N1 C7 C6 C5 69.7(3) . . . . ?
B1 C7 C6 C5 -170.0(2) . . . . ?
N1 C7 C6 C1 -111.73(18) . . . . ?
B1 C7 C6 C1 8.6(2) . . . . ?
C11 N1 C8 C9 51.8(2) . . . . ?
C7 N1 C8 C9 179.42(17) . . . . ?
C10 O7 C9 C8 62.3(2) . . . . ?
N1 C8 C9 O7 -57.4(2) . . . . ?
C9 O7 C10 C11 -63.4(2) . . . . ?
C8 N1 C11 C10 -52.5(2) . . . . ?
C7 N1 C11 C10 -179.58(16) . . . . ?
O7 C10 C11 N1 58.9(2) . . . . ?
